data_4131778
loop_
_publ_author_name
'Lovinger, Gabriel J.'
'Morken, James P.'

_publ_section_title
;
 Ni-Catalyzed Enantioselective Conjunctive Coupling with C(sp<sup>3</sup>)
 Electrophiles: A Radical-Ionic Mechanistic Dichotomy.
;
_journal_issue 48
_journal_name_full 'Journal of the American Chemical Society'
_journal_page_first 17293
_journal_page_last 17296
_journal_paper_doi 10.1021/jacs.7b10519
_journal_volume 139
_journal_year 2017
_chemical_absolute_configuration ad
_chemical_formula_moiety 'C24 H34 B N O5'
_chemical_formula_sum 'C24 H34 B N O5'
_chemical_formula_weight 427.33
_space_group_crystal_system monoclinic
_space_group_IT_number 4
_space_group_name_Hall 'P 2yb'
_space_group_name_H-M_alt 'P 1 21 1'
_atom_sites_solution_hydrogens geom
_atom_sites_solution_primary dual
_atom_sites_solution_secondary difmap
_audit_creation_method SHELXL-2016/6
_cell_angle_alpha 90
_cell_angle_beta 101.584(2)
_cell_angle_gamma 90
_cell_formula_units_Z 2
_cell_length_a 9.2754(3)
_cell_length_b 10.7100(4)
_cell_length_c 12.1411(4)
_cell_measurement_reflns_used 9962
_cell_measurement_temperature 100(2)
_cell_measurement_theta_max 69.78
_cell_measurement_theta_min 3.72
_cell_volume 1181.52(7)
_computing_cell_refinement 'SAINT (Bruker, 2014)'
_computing_data_collection 'APEX2 (Bruker, 2014)'
_computing_data_reduction 'SAINT (Bruker, 2014)'
_computing_molecular_graphics 'Bruker SHELXTL'
_computing_publication_material 'Bruker SHELXTL'
_computing_structure_refinement 'SHELXL-2016/6 (Sheldrick, 2016)'
_computing_structure_solution 'SHELXT 2016/6 (Sheldrick, 2016)'
_diffrn_ambient_temperature 100(2)
_diffrn_measured_fraction_theta_full 0.999
_diffrn_measured_fraction_theta_max 0.997
_diffrn_measurement_device_type 'Bruker Kappa DUO CCD diffractometer'
_diffrn_measurement_method '\f and \w scans'
_diffrn_radiation_monochromator mirrors
_diffrn_radiation_type CuK\a
_diffrn_radiation_wavelength 1.54178
_diffrn_reflns_av_R_equivalents 0.0310
_diffrn_reflns_av_unetI/netI 0.0286
_diffrn_reflns_Laue_measured_fraction_full 0.999
_diffrn_reflns_Laue_measured_fraction_max 0.997
_diffrn_reflns_limit_h_max 11
_diffrn_reflns_limit_h_min -11
_diffrn_reflns_limit_k_max 12
_diffrn_reflns_limit_k_min -12
_diffrn_reflns_limit_l_max 14
_diffrn_reflns_limit_l_min -14
_diffrn_reflns_number 15152
_diffrn_reflns_point_group_measured_fraction_full 0.995
_diffrn_reflns_point_group_measured_fraction_max 0.986
_diffrn_reflns_theta_full 67.679
_diffrn_reflns_theta_max 69.872
_diffrn_reflns_theta_min 3.716
_diffrn_source 'microfocus sealed tube'
_diffrn_source_type 'Incoatec I\uS'
_exptl_absorpt_coefficient_mu 0.663
_exptl_absorpt_correction_T_max 0.7533
_exptl_absorpt_correction_T_min 0.6749
_exptl_absorpt_correction_type multi-scan
_exptl_absorpt_process_details
;
Sheldrick, G.M. (2014). SADABS. Bruker AXS Inc. Madison, WI USA.
;
_exptl_crystal_colour colorless
_exptl_crystal_density_diffrn 1.201
_exptl_crystal_density_meas ?
_exptl_crystal_density_method none
_exptl_crystal_description block
_exptl_crystal_F_000 460
_exptl_crystal_size_max 0.320
_exptl_crystal_size_mid 0.210
_exptl_crystal_size_min 0.110
_refine_diff_density_max 0.437
_refine_diff_density_min -0.298
_refine_diff_density_rms 0.058
_refine_ls_abs_structure_details
;
 Flack x determined using 1959 quotients [(I+)-(I-)]/[(I+)+(I-)]
 (Parsons, Flack and Wagner, Acta Cryst. B69 (2013) 249-259).
;
_refine_ls_abs_structure_Flack 0.02(10)
_refine_ls_extinction_method none
_refine_ls_goodness_of_fit_ref 1.018
_refine_ls_hydrogen_treatment constr
_refine_ls_matrix_type full
_refine_ls_number_parameters 292
_refine_ls_number_reflns 4413
_refine_ls_number_restraints 5
_refine_ls_restrained_S_all 1.026
_refine_ls_R_factor_all 0.0499
_refine_ls_R_factor_gt 0.0489
_refine_ls_shift/su_max 0.001
_refine_ls_shift/su_mean 0.000
_refine_ls_structure_factor_coef Fsqd
_refine_ls_weighting_details 'w=1/[\s^2^(Fo^2^)+(0.0769P)^2^+0.6867P] where P=(Fo^2^+2Fc^2^)/3'
_refine_ls_weighting_scheme calc
_refine_ls_wR_factor_gt 0.1280
_refine_ls_wR_factor_ref 0.1291
_reflns_Friedel_coverage 0.871
_reflns_Friedel_fraction_full 0.991
_reflns_Friedel_fraction_max 0.974
_reflns_number_gt 4304
_reflns_number_total 4413
_reflns_threshold_expression 'I > 2\s(I)'
_cod_data_source_file ja7b10519_si_001.cif
_cod_data_source_block C24H34BNO5
_cod_depositor_comments
;
The following automatic conversions were performed:

data item '_exptl_crystal_density_meas' value 'not measured' was
changed to '?' -- the value is perceived as not measured.

Automatic conversion script
Id: cif_fix_values 6909 2019-04-08 15:41:33Z antanas 
;
_cod_original_sg_symbol_H-M 'P 21'
_cod_database_code 4131778
_shelx_shelxl_version_number 2016/6
_shelx_space_group_comment
;
The symmetry employed for this shelxl refinement is uniquely defined
by the following loop, which should always be used as a source of
symmetry information in preference to the above space-group names.
They are only intended as comments.
;
_shelx_estimated_absorpt_t_min 0.816
_shelx_estimated_absorpt_t_max 0.931

loop_
_space_group_symop_operation_xyz
'x, y, z'
'-x, y+1/2, -z'

loop_
_atom_site_label
_atom_site_type_symbol
_atom_site_fract_x
_atom_site_fract_y
_atom_site_fract_z
_atom_site_U_iso_or_equiv
_atom_site_adp_type
_atom_site_occupancy
_atom_site_site_symmetry_order
_atom_site_calc_flag
_atom_site_refinement_flags_posn
_atom_site_refinement_flags_adp
_atom_site_refinement_flags_occupancy
_atom_site_disorder_assembly
_atom_site_disorder_group
O1 O 0.2196(2) 0.5550(2) 0.21809(18) 0.0247(5) Uani 1 1 d . . . . .
O2 O 0.2103(2) 0.3665(2) 0.30435(19) 0.0279(5) Uani 1 1 d . . . . .
O3 O 0.5924(2) 0.5192(2) 1.05596(18) 0.0282(5) Uani 1 1 d . . . . .
N1 N 0.4257(3) 0.4676(3) 0.3105(2) 0.0244(6) Uani 1 1 d . . . . .
B1 B 0.9060(4) 0.4785(3) 0.6373(3) 0.0236(7) Uani 1 1 d . . . . .
C1 C 0.0433(4) 0.4363(4) 0.0777(3) 0.0383(9) Uani 1 1 d . . . . .
H1A H -0.059053 0.432757 0.036741 0.057 Uiso 1 1 calc R U . . .
H1B H 0.108933 0.443343 0.024027 0.057 Uiso 1 1 calc R U . . .
H1C H 0.066742 0.359978 0.122289 0.057 Uiso 1 1 calc R U . . .
C2 C 0.0639(3) 0.5492(3) 0.1555(3) 0.0283(7) Uani 1 1 d . . . . .
C3 C 0.2775(3) 0.4560(3) 0.2795(2) 0.0212(6) Uani 1 1 d . . . . .
C4 C 0.5194(3) 0.5800(3) 0.3317(2) 0.0256(6) Uani 1 1 d . . . . .
H4A H 0.472351 0.651282 0.362651 0.031 Uiso 1 1 calc R U . . .
H4B H 0.561942 0.606069 0.266791 0.031 Uiso 1 1 calc R U . . .
C5 C 0.6273(3) 0.5036(3) 0.4222(2) 0.0240(6) Uani 1 1 d . . . . .
H5A H 0.723784 0.487343 0.400086 0.029 Uiso 1 1 calc R U . . .
C6 C 0.6449(3) 0.5527(3) 0.5406(2) 0.0227(6) Uani 1 1 d . . . . .
H6A H 0.546366 0.565661 0.558290 0.027 Uiso 1 1 calc R U . . .
H6B H 0.695323 0.634559 0.545713 0.027 Uiso 1 1 calc R U . . .
C7 C 0.7340(3) 0.4628(3) 0.6282(2) 0.0206(6) Uani 1 1 d . . . . .
H7A H 0.706896 0.375375 0.603470 0.025 Uiso 1 1 calc R U . . .
C8 C 0.6990(3) 0.4809(3) 0.7448(2) 0.0199(6) Uani 1 1 d . . . . .
C9 C 0.7021(3) 0.6013(3) 0.7911(3) 0.0235(6) Uani 1 1 d . . . . .
H9A H 0.727653 0.670128 0.749417 0.028 Uiso 1 1 calc R U . . .
C10 C 0.6689(3) 0.6225(3) 0.8959(3) 0.0260(7) Uani 1 1 d . . . . .
H10A H 0.670934 0.704004 0.927100 0.031 Uiso 1 1 calc R U . . .
C11 C 0.6326(3) 0.5186(3) 0.9529(2) 0.0218(6) Uani 1 1 d . . . . .
C12 C 0.5669(4) 0.3956(4) 1.0777(3) 0.0312(7) Uani 1 1 d . . . . .
H12A H 0.537153 0.367718 1.144019 0.037 Uiso 1 1 calc R U . . .
C13 C 0.5884(4) 0.3192(3) 0.9955(3) 0.0265(7) Uani 1 1 d . . . . .
H13A H 0.577661 0.230939 0.993087 0.032 Uiso 1 1 calc R U . . .
C14 C 0.6315(3) 0.3984(3) 0.9107(2) 0.0203(6) Uani 1 1 d . . . . .
C15 C 0.6651(3) 0.3789(3) 0.8050(2) 0.0191(6) Uani 1 1 d . . . . .
H15A H 0.664726 0.296988 0.774859 0.023 Uiso 1 1 calc R U . . .
C16 C 0.0492(4) 0.6695(4) 0.0876(3) 0.0397(9) Uani 1 1 d . . . . .
H16A H -0.050665 0.675784 0.042357 0.060 Uiso 1 1 calc R U . . .
H16B H 0.068430 0.741065 0.138817 0.060 Uiso 1 1 calc R U . . .
H16C H 0.120450 0.669326 0.037922 0.060 Uiso 1 1 calc R U . . .
C17 C -0.0392(3) 0.5490(4) 0.2374(3) 0.0362(8) Uani 1 1 d . . . . .
H17A H -0.141233 0.545169 0.195757 0.054 Uiso 1 1 calc R U . . .
H17B H -0.018561 0.476149 0.286953 0.054 Uiso 1 1 calc R U . . .
H17C H -0.024760 0.625432 0.282638 0.054 Uiso 1 1 calc R U . . .
C18 C 0.5196(3) 0.3915(3) 0.3963(3) 0.0268(7) Uani 1 1 d . . . . .
H18A H 0.562332 0.317621 0.365815 0.032 Uiso 1 1 calc R U . . .
H18B H 0.472782 0.368035 0.459817 0.032 Uiso 1 1 calc R U . . .
C19 C 1.1219(4) 0.5735(4) 0.6323(4) 0.0421(10) Uani 1 1 d D . . . .
C20 C 1.1505(4) 0.4390(5) 0.6824(3) 0.0492(12) Uani 1 1 d D . . . .
O4 O 0.9620(4) 0.5636(4) 0.5722(5) 0.0187(12) Uani 0.582(15) 1 d . . P A 1
O5 O 1.0077(6) 0.4133(10) 0.7116(6) 0.049(2) Uani 0.582(15) 1 d . . P A 1
C21 C 1.2047(18) 0.6097(17) 0.5433(13) 0.062(2) Uani 0.582(15) 1 d D . P A 1
H21A H 1.309557 0.617750 0.576874 0.092 Uiso 0.582(15) 1 calc R U P A 1
H21B H 1.191336 0.545456 0.484718 0.092 Uiso 0.582(15) 1 calc R U P A 1
H21C H 1.167364 0.689758 0.510177 0.092 Uiso 0.582(15) 1 calc R U P A 1
C22 C 1.1280(10) 0.6970(10) 0.6987(12) 0.062(2) Uani 0.582(15) 1 d D . P A 1
H22A H 1.076573 0.686598 0.761153 0.092 Uiso 0.582(15) 1 calc R U P A 1
H22B H 1.230853 0.719573 0.728286 0.092 Uiso 0.582(15) 1 calc R U P A 1
H22C H 1.080346 0.763378 0.648688 0.092 Uiso 0.582(15) 1 calc R U P A 1
C23 C 1.2628(10) 0.4630(16) 0.7938(8) 0.076(3) Uani 0.582(15) 1 d D . P A 1
H23A H 1.222628 0.525200 0.838731 0.115 Uiso 0.582(15) 1 calc R U P A 1
H23B H 1.281335 0.384913 0.836365 0.115 Uiso 0.582(15) 1 calc R U P A 1
H23C H 1.355180 0.494128 0.776714 0.115 Uiso 0.582(15) 1 calc R U P A 1
C24 C 1.2137(12) 0.3489(12) 0.6211(11) 0.076(3) Uani 0.582(15) 1 d D . P A 1
H24A H 1.308511 0.379700 0.608333 0.115 Uiso 0.582(15) 1 calc R U P A 1
H24B H 1.228900 0.270800 0.663914 0.115 Uiso 0.582(15) 1 calc R U P A 1
H24C H 1.147540 0.333871 0.548617 0.115 Uiso 0.582(15) 1 calc R U P A 1
O4X O 0.9722(11) 0.5778(10) 0.6109(11) 0.049(3) Uiso 0.418(15) 1 d . . P A 2
O5X O 1.0019(12) 0.3895(10) 0.6761(10) 0.043(3) Uiso 0.418(15) 1 d . . P A 2
C21X C 1.193(2) 0.598(2) 0.5302(13) 0.041(2) Uiso 0.418(15) 1 d D . P A 2
H21D H 1.300527 0.593404 0.553565 0.062 Uiso 0.418(15) 1 calc R U P A 2
H21E H 1.159052 0.535942 0.471911 0.062 Uiso 0.418(15) 1 calc R U P A 2
H21F H 1.165505 0.681988 0.500348 0.062 Uiso 0.418(15) 1 calc R U P A 2
C22X C 1.1411(12) 0.6545(12) 0.7415(9) 0.041(2) Uiso 0.418(15) 1 d D . P A 2
H22D H 1.246157 0.664567 0.773579 0.062 Uiso 0.418(15) 1 calc R U P A 2
H22E H 1.096425 0.736731 0.722961 0.062 Uiso 0.418(15) 1 calc R U P A 2
H22F H 1.092813 0.612995 0.796251 0.062 Uiso 0.418(15) 1 calc R U P A 2
C23X C 1.2484(14) 0.3991(14) 0.7914(10) 0.052(3) Uiso 0.418(15) 1 d D . P A 2
H23D H 1.347682 0.432509 0.795273 0.078 Uiso 0.418(15) 1 calc R U P A 2
H23E H 1.208552 0.431253 0.854742 0.078 Uiso 0.418(15) 1 calc R U P A 2
H23F H 1.252609 0.307777 0.794996 0.078 Uiso 0.418(15) 1 calc R U P A 2
C24X C 1.1785(10) 0.3489(8) 0.5868(7) 0.023(2) Uiso 0.418(15) 1 d D . P A 2
H24D H 1.277575 0.363166 0.572695 0.034 Uiso 0.418(15) 1 calc R U P A 2
H24E H 1.169654 0.262132 0.610059 0.034 Uiso 0.418(15) 1 calc R U P A 2
H24F H 1.105631 0.365344 0.517841 0.034 Uiso 0.418(15) 1 calc R U P A 2

loop_
_atom_site_aniso_label
_atom_site_aniso_U_11
_atom_site_aniso_U_22
_atom_site_aniso_U_33
_atom_site_aniso_U_23
_atom_site_aniso_U_13
_atom_site_aniso_U_12
O1 0.0180(10) 0.0211(11) 0.0317(11) 0.0021(9) -0.0024(8) -0.0013(8)
O2 0.0262(11) 0.0201(11) 0.0374(12) 0.0004(9) 0.0060(9) -0.0003(9)
O3 0.0276(11) 0.0364(13) 0.0218(10) -0.0028(9) 0.0079(8) 0.0003(9)
N1 0.0220(12) 0.0246(13) 0.0257(13) 0.0043(10) 0.0026(10) 0.0021(10)
B1 0.0180(16) 0.0332(19) 0.0204(15) 0.0013(13) 0.0060(12) 0.0049(14)
C1 0.0347(19) 0.034(2) 0.0400(19) -0.0077(15) -0.0078(15) -0.0028(15)
C2 0.0164(13) 0.0248(16) 0.0396(17) -0.0013(14) -0.0038(12) -0.0010(12)
C3 0.0214(14) 0.0208(14) 0.0211(13) -0.0019(11) 0.0037(11) 0.0037(12)
C4 0.0228(14) 0.0300(17) 0.0228(14) 0.0058(12) 0.0016(11) -0.0017(12)
C5 0.0148(13) 0.0324(16) 0.0250(14) 0.0039(12) 0.0047(11) 0.0035(12)
C6 0.0176(12) 0.0271(15) 0.0237(14) 0.0031(12) 0.0048(10) 0.0034(12)
C7 0.0167(13) 0.0229(14) 0.0224(14) 0.0035(11) 0.0045(10) 0.0042(12)
C8 0.0119(12) 0.0245(15) 0.0228(14) 0.0016(11) 0.0023(10) 0.0011(10)
C9 0.0193(13) 0.0216(15) 0.0303(15) 0.0036(12) 0.0068(11) 0.0004(11)
C10 0.0210(14) 0.0233(15) 0.0336(16) -0.0037(12) 0.0049(12) 0.0014(12)
C11 0.0156(12) 0.0299(16) 0.0198(13) -0.0016(12) 0.0032(10) 0.0022(11)
C12 0.0290(16) 0.0409(19) 0.0255(16) 0.0063(14) 0.0100(13) -0.0027(14)
C13 0.0260(16) 0.0295(17) 0.0243(15) 0.0034(12) 0.0058(12) -0.0038(12)
C14 0.0134(12) 0.0249(15) 0.0212(14) 0.0014(11) 0.0005(10) -0.0006(11)
C15 0.0146(12) 0.0198(14) 0.0221(13) 0.0004(11) 0.0016(10) -0.0002(10)
C16 0.0272(18) 0.0334(19) 0.049(2) 0.0077(16) -0.0153(15) -0.0022(14)
C17 0.0211(15) 0.0330(18) 0.054(2) -0.0027(16) 0.0056(14) 0.0017(14)
C18 0.0242(15) 0.0265(16) 0.0287(15) 0.0041(13) 0.0031(12) 0.0044(12)
C19 0.0178(15) 0.050(2) 0.061(2) -0.021(2) 0.0125(15) -0.0058(15)
C20 0.0173(16) 0.092(4) 0.041(2) 0.015(2) 0.0124(15) 0.0122(19)
O4 0.0076(17) 0.031(2) 0.016(2) -0.0014(19) -0.0010(14) -0.0028(14)
O5 0.015(2) 0.111(6) 0.023(3) 0.033(3) 0.011(2) 0.025(3)
C21 0.041(4) 0.052(4) 0.096(6) -0.016(4) 0.025(4) -0.009(3)
C22 0.041(4) 0.052(4) 0.096(6) -0.016(4) 0.025(4) -0.009(3)
C23 0.044(4) 0.116(7) 0.065(4) 0.034(5) 0.002(3) 0.019(4)
C24 0.044(4) 0.116(7) 0.065(4) 0.034(5) 0.002(3) 0.019(4)

loop_
_atom_type_symbol
_atom_type_description
_atom_type_scat_dispersion_real
_atom_type_scat_dispersion_imag
_atom_type_scat_source
C C 0.0181 0.0091 'International Tables Vol C Tables 4.2.6.8 and 6.1.1.4'
H H 0.0000 0.0000 'International Tables Vol C Tables 4.2.6.8 and 6.1.1.4'
B B 0.0090 0.0039 'International Tables Vol C Tables 4.2.6.8 and 6.1.1.4'
N N 0.0311 0.0180 'International Tables Vol C Tables 4.2.6.8 and 6.1.1.4'
O O 0.0492 0.0322 'International Tables Vol C Tables 4.2.6.8 and 6.1.1.4'

loop_
_geom_angle_atom_site_label_1
_geom_angle_atom_site_label_2
_geom_angle_atom_site_label_3
_geom_angle
C3 O1 C2 119.2(2)
C11 O3 C12 104.9(2)
C3 N1 C18 124.9(3)
C3 N1 C4 130.6(3)
C18 N1 C4 94.9(2)
O5 B1 O4 115.5(4)
O5 B1 C7 123.1(4)
O4 B1 C7 121.4(3)
C2 C1 H1A 109.5
C2 C1 H1B 109.5
H1A C1 H1B 109.5
C2 C1 H1C 109.5
H1A C1 H1C 109.5
H1B C1 H1C 109.5
O1 C2 C17 109.9(3)
O1 C2 C16 102.3(2)
C17 C2 C16 111.0(3)
O1 C2 C1 109.7(3)
C17 C2 C1 112.9(3)
C16 C2 C1 110.5(3)
O2 C3 O1 126.4(3)
O2 C3 N1 123.0(3)
O1 C3 N1 110.6(2)
N1 C4 C5 88.1(2)
N1 C4 H4A 114.0
C5 C4 H4A 114.0
N1 C4 H4B 114.0
C5 C4 H4B 114.0
H4A C4 H4B 111.2
C6 C5 C18 113.8(3)
C6 C5 C4 114.8(3)
C18 C5 C4 88.1(2)
C6 C5 H5A 112.6
C18 C5 H5A 112.6
C4 C5 H5A 112.6
C5 C6 C7 112.3(3)
C5 C6 H6A 109.1
C7 C6 H6A 109.1
C5 C6 H6B 109.1
C7 C6 H6B 109.1
H6A C6 H6B 107.9
C8 C7 C6 112.0(2)
C8 C7 B1 108.7(2)
C6 C7 B1 111.9(2)
C8 C7 H7A 108.0
C6 C7 H7A 108.0
B1 C7 H7A 108.0
C15 C8 C9 120.1(3)
C15 C8 C7 120.2(3)
C9 C8 C7 119.7(3)
C10 C9 C8 121.7(3)
C10 C9 H9A 119.1
C8 C9 H9A 119.1
C9 C10 C11 116.6(3)
C9 C10 H10A 121.7
C11 C10 H10A 121.7
O3 C11 C14 111.0(3)
O3 C11 C10 126.0(3)
C14 C11 C10 123.1(3)
C13 C12 O3 112.8(3)
C13 C12 H12A 123.6
O3 C12 H12A 123.6
C12 C13 C14 106.0(3)
C12 C13 H13A 127.0
C14 C13 H13A 127.0
C11 C14 C15 119.5(3)
C11 C14 C13 105.3(3)
C15 C14 C13 135.2(3)
C8 C15 C14 118.9(3)
C8 C15 H15A 120.6
C14 C15 H15A 120.6
C2 C16 H16A 109.5
C2 C16 H16B 109.5
H16A C16 H16B 109.5
C2 C16 H16C 109.5
H16A C16 H16C 109.5
H16B C16 H16C 109.5
C2 C17 H17A 109.5
C2 C17 H17B 109.5
H17A C17 H17B 109.5
C2 C17 H17C 109.5
H17A C17 H17C 109.5
H17B C17 H17C 109.5
N1 C18 C5 88.8(2)
N1 C18 H18A 113.8
C5 C18 H18A 113.8
N1 C18 H18B 113.8
C5 C18 H18B 113.8
H18A C18 H18B 111.1
C21 C19 O4 105.3(8)
C21 C19 C22 100.6(8)
C21 C19 C20 116.6(8)
O4 C19 C20 101.3(3)
C22 C19 C20 126.9(6)
C24 C20 O5 119.3(8)
C24 C20 C23 107.1(7)
O5 C20 C23 107.6(5)
C24 C20 C19 118.6(6)
O5 C20 C19 100.1(4)
C23 C20 C19 102.6(7)
B1 O4 C19 102.4(4)
B1 O5 C20 106.5(4)
C19 C21 H21A 109.5
C19 C21 H21B 109.5
H21A C21 H21B 109.5
C19 C21 H21C 109.5
H21A C21 H21C 109.5
H21B C21 H21C 109.5
C19 C22 H22A 109.5
C19 C22 H22B 109.5
H22A C22 H22B 109.5
C19 C22 H22C 109.5
H22A C22 H22C 109.5
H22B C22 H22C 109.5
C20 C23 H23A 109.5
C20 C23 H23B 109.5
H23A C23 H23B 109.5
C20 C23 H23C 109.5
H23A C23 H23C 109.5
H23B C23 H23C 109.5
C20 C24 H24A 109.5
C20 C24 H24B 109.5
H24A C24 H24B 109.5
C20 C24 H24C 109.5
H24A C24 H24C 109.5
H24B C24 H24C 109.5

loop_
_geom_bond_atom_site_label_1
_geom_bond_atom_site_label_2
_geom_bond_distance
O1 C3 1.344(4)
O1 C2 1.492(3)
O2 C3 1.214(4)
O3 C11 1.375(3)
O3 C12 1.380(4)
N1 C3 1.357(4)
N1 C18 1.464(4)
N1 C4 1.476(4)
B1 O5 1.360(6)
B1 O4 1.374(6)
B1 C7 1.586(4)
C1 C2 1.523(5)
C1 H1A 0.9800
C1 H1B 0.9800
C1 H1C 0.9800
C2 C17 1.512(5)
C2 C16 1.521(5)
C4 C5 1.561(4)
C4 H4A 0.9900
C4 H4B 0.9900
C5 C6 1.508(4)
C5 C18 1.553(5)
C5 H5A 1.0000
C6 C7 1.545(4)
C6 H6A 0.9900
C6 H6B 0.9900
C7 C8 1.528(4)
C7 H7A 1.0000
C8 C15 1.385(4)
C8 C9 1.405(4)
C9 C10 1.387(4)
C9 H9A 0.9500
C10 C11 1.387(4)
C10 H10A 0.9500
C11 C14 1.385(4)
C12 C13 1.336(5)
C12 H12A 0.9500
C13 C14 1.451(4)
C13 H13A 0.9500
C14 C15 1.395(4)
C15 H15A 0.9500
C16 H16A 0.9800
C16 H16B 0.9800
C16 H16C 0.9800
C17 H17A 0.9800
C17 H17B 0.9800
C17 H17C 0.9800
C18 H18A 0.9900
C18 H18B 0.9900
C19 C21 1.497(13)
C19 O4 1.519(5)
C19 C22 1.545(9)
C19 C20 1.565(7)
C20 C24 1.416(13)
C20 O5 1.463(6)
C20 C23 1.554(11)
C21 H21A 0.9800
C21 H21B 0.9800
C21 H21C 0.9800
C22 H22A 0.9800
C22 H22B 0.9800
C22 H22C 0.9800
C23 H23A 0.9800
C23 H23B 0.9800
C23 H23C 0.9800
C24 H24A 0.9800
C24 H24B 0.9800
C24 H24C 0.9800

loop_
_geom_torsion_atom_site_label_1
_geom_torsion_atom_site_label_2
_geom_torsion_atom_site_label_3
_geom_torsion_atom_site_label_4
_geom_torsion
C3 O1 C2 C17 68.8(3)
C3 O1 C2 C16 -173.3(3)
C3 O1 C2 C1 -55.9(4)
C2 O1 C3 O2 -12.0(4)
C2 O1 C3 N1 167.3(3)
C18 N1 C3 O2 -14.2(5)
C4 N1 C3 O2 -151.5(3)
C18 N1 C3 O1 166.5(3)
C4 N1 C3 O1 29.2(4)
C3 N1 C4 C5 147.6(3)
C18 N1 C4 C5 1.6(2)
N1 C4 C5 C6 -116.9(3)
N1 C4 C5 C18 -1.5(2)
C18 C5 C6 C7 71.9(3)
C4 C5 C6 C7 171.4(2)
C5 C6 C7 C8 -155.9(2)
C5 C6 C7 B1 81.7(3)
O5 B1 C7 C8 53.1(7)
O4 B1 C7 C8 -124.4(4)
O5 B1 C7 C6 177.4(6)
O4 B1 C7 C6 -0.1(5)
C6 C7 C8 C15 130.4(3)
B1 C7 C8 C15 -105.4(3)
C6 C7 C8 C9 -50.0(3)
B1 C7 C8 C9 74.2(3)
C15 C8 C9 C10 -1.4(4)
C7 C8 C9 C10 179.0(3)
C8 C9 C10 C11 0.1(4)
C12 O3 C11 C14 0.4(3)
C12 O3 C11 C10 179.9(3)
C9 C10 C11 O3 -178.1(3)
C9 C10 C11 C14 1.3(4)
C11 O3 C12 C13 -0.1(4)
O3 C12 C13 C14 -0.3(4)
O3 C11 C14 C15 178.1(2)
C10 C11 C14 C15 -1.4(4)
O3 C11 C14 C13 -0.6(3)
C10 C11 C14 C13 180.0(3)
C12 C13 C14 C11 0.5(3)
C12 C13 C14 C15 -177.8(3)
C9 C8 C15 C14 1.3(4)
C7 C8 C15 C14 -179.1(2)
C11 C14 C15 C8 0.1(4)
C13 C14 C15 C8 178.2(3)
C3 N1 C18 C5 -150.4(3)
C4 N1 C18 C5 -1.6(2)
C6 C5 C18 N1 117.9(3)
C4 C5 C18 N1 1.5(2)
C21 C19 C20 C24 -18.8(10)
O4 C19 C20 C24 94.9(7)
C22 C19 C20 C24 -148.0(8)
C21 C19 C20 O5 -150.3(9)
O4 C19 C20 O5 -36.6(6)
C22 C19 C20 O5 80.5(6)
C21 C19 C20 C23 99.0(8)
O4 C19 C20 C23 -147.3(5)
C22 C19 C20 C23 -30.2(7)
O5 B1 O4 C19 -14.0(6)
C7 B1 O4 C19 163.7(3)
C21 C19 O4 B1 152.8(8)
C22 C19 O4 B1 -101.9(6)
C20 C19 O4 B1 30.9(5)
O4 B1 O5 C20 -10.9(8)
C7 B1 O5 C20 171.5(4)
C24 C20 O5 B1 -101.5(8)
C23 C20 O5 B1 136.3(8)
C19 C20 O5 B1 29.6(8)
